data_4111231
loop_
_publ_author_name
'Albert Epshteyn'
'Peter Y. Zavalij'
'Lawrence R. Sita'

_publ_section_title
;
 High-Oxidation-State Neutral and Cationic Tantalum(IV) Alkyl Complexes
 That Are Stable toward \b-Hydrogen and \b-Methyl Eliminations
;
_journal_name_full 'Journal of the American Chemical Society'
_journal_page_first 16052
_journal_page_last 16053
_journal_paper_doi 10.1021/ja067011y
_journal_volume 128
_journal_year 2006
_chemical_formula_moiety 'C18 H32 Cl2 N2 Ta'
_chemical_formula_sum 'C18 H32 Cl2 N2 Ta'
_chemical_formula_weight 528.31
_chemical_name_systematic ?
_space_group_IT_number 2
_symmetry_cell_setting triclinic
_symmetry_space_group_name_Hall '-P 1'
_symmetry_space_group_name_H-M 'P -1'
_atom_sites_solution_hydrogens geom
_atom_sites_solution_primary direct
_atom_sites_solution_secondary difmap
_audit_creation_method 'SHELXL-97 & ZCIF'
_cell_angle_alpha 68.5040(10)
_cell_angle_beta 77.2320(10)
_cell_angle_gamma 81.6120(10)
_cell_formula_units_Z 4
_cell_length_a 8.4436(4)
_cell_length_b 15.2546(7)
_cell_length_c 17.8663(8)
_cell_measurement_reflns_used 6515
_cell_measurement_temperature 223(2)
_cell_measurement_theta_max 29.0
_cell_measurement_theta_min 2.4
_cell_volume 2082.89(17)
_computing_cell_refinement 'SAINT (Bruker, 1999)'
_computing_data_collection 'SMART (Bruker, 1999)'
_computing_data_reduction SAINT
_computing_molecular_graphics 'Platon (Spek, 1990)'
_computing_publication_material SHELXL-97
_computing_structure_refinement 'SHELXL-97 (Sheldrick, 1997)'
_computing_structure_solution 'SHELXS-97 (Sheldrick, 1990)'
_diffrn_ambient_temperature 223(2)
_diffrn_detector 'CCD area detector'
_diffrn_detector_area_resol_mean 8.3
_diffrn_detector_type 'Bruker Smart1000'
_diffrn_measured_fraction_theta_full 0.989
_diffrn_measured_fraction_theta_max 0.989
_diffrn_measurement_details NFRAMES=606,606,606,50,1206,50
_diffrn_measurement_device_type 'three-circle diffractometer'
_diffrn_measurement_method '\w and \f scans'
_diffrn_measurement_specimen_support 'glass capillary'
_diffrn_orient_matrix_type standard
_diffrn_orient_matrix_UB_11 -0.0024727
_diffrn_orient_matrix_UB_12 -0.0526147
_diffrn_orient_matrix_UB_13 0.0538345
_diffrn_orient_matrix_UB_21 0.0599855
_diffrn_orient_matrix_UB_22 -0.0436769
_diffrn_orient_matrix_UB_23 -0.0286777
_diffrn_orient_matrix_UB_31 0.1059145
_diffrn_orient_matrix_UB_32 0.0177015
_diffrn_orient_matrix_UB_33 0.0046992
_diffrn_radiation_monochromator graphite
_diffrn_radiation_source 'fine-focus sealed tube'
_diffrn_radiation_type MoK\a
_diffrn_radiation_wavelength 0.71073
_diffrn_reflns_av_R_equivalents 0.0302
_diffrn_reflns_av_sigmaI/netI 0.0314
_diffrn_reflns_limit_h_max 10
_diffrn_reflns_limit_h_min -10
_diffrn_reflns_limit_k_max 19
_diffrn_reflns_limit_k_min -19
_diffrn_reflns_limit_l_max 23
_diffrn_reflns_limit_l_min -23
_diffrn_reflns_number 27532
_diffrn_reflns_theta_full 27.50
_diffrn_reflns_theta_max 27.50
_diffrn_reflns_theta_min 1.25
_diffrn_source_current 40
_diffrn_source_voltage 50
_diffrn_standards_decay_% 0.12
_exptl_absorpt_coefficient_mu 5.535
_exptl_absorpt_correction_T_max 0.559
_exptl_absorpt_correction_T_min 0.441
_exptl_absorpt_correction_type multi-scan
_exptl_absorpt_process_details 'SADABS (Sheldrick, 1996)'
_exptl_crystal_colour red
_exptl_crystal_density_diffrn 1.685
_exptl_crystal_density_method not_measured
_exptl_crystal_description prism
_exptl_crystal_F_000 1044
_exptl_crystal_size_max 0.175
_exptl_crystal_size_mid 0.120
_exptl_crystal_size_min 0.105
_refine_diff_density_max 1.506
_refine_diff_density_min -0.659
_refine_diff_density_rms 0.105
_refine_ls_extinction_method none
_refine_ls_goodness_of_fit_ref 1.000
_refine_ls_hydrogen_treatment constr
_refine_ls_matrix_type full
_refine_ls_number_parameters 499
_refine_ls_number_reflns 9448
_refine_ls_number_restraints 62
_refine_ls_restrained_S_all 0.997
_refine_ls_R_factor_all 0.0357
_refine_ls_R_factor_gt 0.0262
_refine_ls_shift/su_max 0.002
_refine_ls_shift/su_mean 0.000
_refine_ls_structure_factor_coef Fsqd
_refine_ls_weighting_details 'w=1/[\s^2^(Fo^2^)+(0.02P)^2^+4.28P], P=(max(Fo^2^,0)+2Fc^2^)/3'
_refine_ls_weighting_scheme calc
_refine_ls_wR_factor_gt 0.0581
_refine_ls_wR_factor_ref 0.0624
_reflns_number_gt 7844
_reflns_number_total 9448
_reflns_threshold_expression >2sigma(I)
_cod_data_source_file ja067011ysi20061102_121129.cif
_cod_data_source_block Cp*Ta(Cl)2[N(iPr)C(Me)N(iPr)]
_cod_database_code 4111231

loop_
_symmetry_equiv_pos_as_xyz
'x, y, z'
'-x, -y, -z'

loop_
_atom_site_label
_atom_site_type_symbol
_atom_site_fract_x
_atom_site_fract_y
_atom_site_fract_z
_atom_site_U_iso_or_equiv
_atom_site_adp_type
_atom_site_occupancy
_atom_site_symmetry_multiplicity
_atom_site_calc_flag
_atom_site_refinement_flags
Ta1 Ta 0.533733(17) 0.010024(11) 0.262242(10) 0.03061(5) Uani 1 1 d .
Cl11 Cl 0.75081(13) -0.02100(9) 0.16068(8) 0.0549(3) Uani 1 1 d .
Cl12 Cl 0.68841(14) -0.09400(9) 0.36341(8) 0.0565(3) Uani 1 1 d .
C10 C 0.5000(5) 0.1731(3) 0.1855(3) 0.0380(9) Uani 1 1 d .
C11 C 0.3744(5) 0.1496(3) 0.2573(3) 0.0377(9) Uani 1 1 d .
C12 C 0.4497(5) 0.1241(3) 0.3270(2) 0.0349(8) Uani 1 1 d .
C13 C 0.6197(5) 0.1345(3) 0.2979(3) 0.0357(9) Uani 1 1 d .
C14 C 0.6486(5) 0.1646(3) 0.2122(2) 0.0354(9) Uani 1 1 d .
C15 C 0.4758(7) 0.2114(3) 0.0983(3) 0.0611(14) Uani 1 1 d .
H151 H 0.5655 0.1875 0.0649 0.080(12) Uiso 1 1 calc RU
H152 H 0.4721 0.2798 0.0787 0.080(11) Uiso 1 1 calc RU
H153 H 0.3743 0.1916 0.0950 0.078(11) Uiso 1 1 calc RU
C16 C 0.1941(5) 0.1579(3) 0.2585(4) 0.0556(13) Uani 1 1 d .
H161 H 0.1743 0.1419 0.2138 0.103(14) Uiso 1 1 calc RU
H162 H 0.1512 0.2222 0.2525 0.102(14) Uiso 1 1 calc RU
H163 H 0.1406 0.1150 0.3101 0.103(14) Uiso 1 1 calc RU
C17 C 0.3650(6) 0.1012(4) 0.4138(3) 0.0551(12) Uani 1 1 d .
H171 H 0.3528 0.1571 0.4289 0.083(12) Uiso 1 1 calc RU
H172 H 0.4287 0.0516 0.4490 0.084(12) Uiso 1 1 calc RU
H173 H 0.2585 0.0801 0.4199 0.081(12) Uiso 1 1 calc RU
C18 C 0.7426(6) 0.1215(4) 0.3506(3) 0.0544(12) Uani 1 1 d .
H181 H 0.7072 0.0757 0.4043 0.081(11) Uiso 1 1 calc RU
H182 H 0.7533 0.1813 0.3558 0.078(11) Uiso 1 1 calc RU
H183 H 0.8469 0.0989 0.3258 0.077(11) Uiso 1 1 calc RU
C19 C 0.8119(6) 0.1887(4) 0.1571(3) 0.0562(13) Uani 1 1 d .
H191 H 0.8113 0.1838 0.1046 0.104(14) Uiso 1 1 calc RU
H192 H 0.8968 0.1451 0.1821 0.105(14) Uiso 1 1 calc RU
H193 H 0.8324 0.2527 0.1493 0.103(14) Uiso 1 1 calc RU
N11 N 0.3312(4) -0.0688(2) 0.3350(2) 0.0352(7) Uani 1 1 d .
N12 N 0.3713(4) -0.0211(2) 0.2016(2) 0.0341(7) Uani 1 1 d .
C21 C 0.2903(5) -0.0800(3) 0.2705(2) 0.0346(8) Uani 1 1 d .
C22 C 0.1705(6) -0.1466(4) 0.2754(3) 0.0576(14) Uani 1 1 d .
H221 H 0.2281 -0.2058 0.2734 0.090(10) Uiso 1 1 calc RU
H222 H 0.1134 -0.1188 0.2296 0.088(9) Uiso 1 1 calc RU
H223 H 0.0928 -0.1581 0.3262 0.085(8) Uiso 1 1 calc RU
C23 C 0.2797(5) -0.1238(3) 0.4213(3) 0.0432(10) Uani 1 1 d .
H231 H 0.3402 -0.1014 0.4516 0.043(12) Uiso 1 1 calc R
C24 C 0.3266(7) -0.2290(3) 0.4436(3) 0.0620(14) Uani 1 1 d .
H241 H 0.3111 -0.2585 0.5027 0.074(11) Uiso 1 1 calc RU
H242 H 0.4399 -0.2388 0.4202 0.071(11) Uiso 1 1 calc RU
H243 H 0.2587 -0.2569 0.4223 0.075(11) Uiso 1 1 calc RU
C25 C 0.0993(6) -0.1034(4) 0.4526(3) 0.0569(13) Uani 1 1 d .
H251 H 0.0735 -0.0356 0.4351 0.067(9) Uiso 1 1 calc RU
H252 H 0.0768 -0.1299 0.5119 0.070(9) Uiso 1 1 calc RU
H253 H 0.0334 -0.1316 0.4306 0.073(9) Uiso 1 1 calc RU
C26 C 0.3753(5) -0.0183(3) 0.1178(2) 0.0390(9) Uani 1 1 d .
H261 H 0.4572 0.0267 0.0819 0.035(11) Uiso 1 1 calc R
C27 C 0.2159(6) 0.0216(4) 0.0877(3) 0.0557(12) Uani 1 1 d .
H271 H 0.2300 0.0299 0.0302 0.069(9) Uiso 1 1 calc RU
H272 H 0.1840 0.0822 0.0949 0.070(10) Uiso 1 1 calc RU
H273 H 0.1320 -0.0217 0.1189 0.074(9) Uiso 1 1 calc RU
C28 C 0.4357(6) -0.1125(3) 0.1060(3) 0.0525(12) Uani 1 1 d .
H281 H 0.5418 -0.1325 0.1216 0.077(11) Uiso 1 1 calc RU
H282 H 0.4442 -0.1052 0.0491 0.076(11) Uiso 1 1 calc RU
H283 H 0.3596 -0.1596 0.1400 0.077(11) Uiso 1 1 calc RU
Ta2 Ta 0.172606(18) 0.545898(11) 0.237699(10) 0.03208(5) Uani 1 1 d .
Cl21 Cl 0.28031(15) 0.57055(9) 0.34180(8) 0.0585(3) Uani 1 1 d .
Cl22 Cl 0.36784(14) 0.65096(8) 0.13910(9) 0.0586(3) Uani 1 1 d .
C30 C 0.0838(5) 0.4134(3) 0.2288(3) 0.0417(10) Uani 1 1 d .
C31 C 0.2149(5) 0.4433(3) 0.1618(3) 0.0439(10) Uani 1 1 d .
C32 C 0.3585(5) 0.4280(3) 0.1941(3) 0.0436(10) Uani 1 1 d .
C33 C 0.3218(5) 0.3904(3) 0.2785(3) 0.0417(10) Uani 1 1 d .
C34 C 0.1506(5) 0.3806(3) 0.3020(3) 0.0412(9) Uani 1 1 d .
C35 C -0.0878(5) 0.4077(4) 0.2238(4) 0.0604(14) Uani 1 1 d .
H351 H -0.1074 0.3425 0.2355 0.084(12) Uiso 1 1 calc RU
H352 H -0.1071 0.4455 0.1692 0.092(13) Uiso 1 1 calc RU
H353 H -0.1608 0.4315 0.2633 0.096(13) Uiso 1 1 calc RU
C36 C 0.2045(8) 0.4779(4) 0.0722(3) 0.0727(17) Uani 1 1 d .
H361 H 0.2745 0.5294 0.0423 0.117(15) Uiso 1 1 calc RU
H362 H 0.0930 0.4998 0.0655 0.115(15) Uiso 1 1 calc RU
H363 H 0.2393 0.4266 0.0511 0.117(15) Uiso 1 1 calc RU
C37 C 0.5285(6) 0.4432(4) 0.1443(4) 0.0725(17) Uani 1 1 d .
H371 H 0.5221 0.4834 0.0884 0.091(13) Uiso 1 1 calc RU
H372 H 0.5842 0.3828 0.1447 0.088(12) Uiso 1 1 calc RU
H373 H 0.5882 0.4731 0.1678 0.089(12) Uiso 1 1 calc RU
C38 C 0.4429(6) 0.3612(4) 0.3357(4) 0.0663(15) Uani 1 1 d .
H381 H 0.3850 0.3485 0.3915 0.091(13) Uiso 1 1 calc RU
H382 H 0.5140 0.4117 0.3211 0.092(13) Uiso 1 1 calc RU
H383 H 0.5072 0.3047 0.3311 0.093(13) Uiso 1 1 calc RU
C39 C 0.0612(7) 0.3329(4) 0.3861(3) 0.0652(15) Uani 1 1 d .
H391 H 0.1114 0.3437 0.4256 0.113(15) Uiso 1 1 calc RU
H392 H 0.0652 0.2656 0.3968 0.113(15) Uiso 1 1 calc RU
H393 H -0.0513 0.3583 0.3908 0.112(15) Uiso 1 1 calc RU
N21 N -0.0634(4) 0.5682(2) 0.3050(2) 0.0377(7) Uani 1 1 d .
N22 N -0.0066(4) 0.6309(2) 0.1711(2) 0.0370(7) Uani 1 1 d .
C41 C -0.1140(5) 0.6324(3) 0.2396(3) 0.0374(9) Uani 1 1 d .
C42 C -0.2644(6) 0.6987(4) 0.2413(3) 0.0586(13) Uani 1 1 d .
H421 H -0.3403 0.6722 0.2918 0.096(13) Uiso 1 1 calc RU
H422 H -0.3149 0.7073 0.1951 0.097(13) Uiso 1 1 calc RU
H423 H -0.2347 0.7592 0.2381 0.099(13) Uiso 1 1 calc RU
C43 C -0.1356(5) 0.5531(3) 0.3911(3) 0.0463(10) Uani 1 1 d .
H431 H -0.0613 0.5050 0.4234 0.054(14) Uiso 1 1 calc R
C44 C -0.3000(6) 0.5100(4) 0.4172(3) 0.0646(15) Uani 1 1 d .
H441 H -0.3311 0.4893 0.4763 0.082(11) Uiso 1 1 calc RU
H442 H -0.2917 0.4564 0.3994 0.079(11) Uiso 1 1 calc RU
H443 H -0.3815 0.5570 0.3925 0.080(11) Uiso 1 1 calc RU
C45 C -0.1415(8) 0.6388(4) 0.4153(3) 0.0723(16) Uani 1 1 d .
H451 H -0.1785 0.6217 0.4739 0.093(13) Uiso 1 1 calc RU
H452 H -0.2163 0.6879 0.3870 0.092(13) Uiso 1 1 calc RU
H453 H -0.0337 0.6618 0.4005 0.091(13) Uiso 1 1 calc RU
C46 C -0.0062(6) 0.6972(3) 0.0875(3) 0.0454(10) Uani 1 1 d .
H461 H 0.0939 0.6790 0.0540 0.048(13) Uiso 1 1 calc R
C47 C -0.1473(7) 0.6866(4) 0.0512(3) 0.0660(15) Uani 1 1 d .
H471 H -0.2471 0.7152 0.0742 0.087(12) Uiso 1 1 calc RU
H472 H -0.1592 0.6201 0.0640 0.083(12) Uiso 1 1 calc RU
H473 H -0.1251 0.7177 -0.0077 0.083(12) Uiso 1 1 calc RU
C48 C 0.0080(7) 0.7996(3) 0.0770(3) 0.0557(12) Uani 1 1 d .
H481 H -0.0930 0.8239 0.1031 0.078(11) Uiso 1 1 calc RU
H482 H 0.0291 0.8370 0.0191 0.079(11) Uiso 1 1 calc RU
H483 H 0.0967 0.8030 0.1020 0.077(11) Uiso 1 1 calc RU

loop_
_atom_site_aniso_label
_atom_site_aniso_U_11
_atom_site_aniso_U_22
_atom_site_aniso_U_33
_atom_site_aniso_U_23
_atom_site_aniso_U_13
_atom_site_aniso_U_12
Ta1 0.02702(8) 0.02810(9) 0.03836(9) -0.01376(7) -0.00676(6) 0.00016(6)
Cl11 0.0378(5) 0.0607(7) 0.0736(8) -0.0411(7) 0.0052(5) -0.0024(5)
Cl12 0.0516(6) 0.0468(7) 0.0717(8) -0.0149(6) -0.0309(6) 0.0098(5)
C10 0.049(2) 0.025(2) 0.043(2) -0.0122(17) -0.0131(18) -0.0034(16)
C11 0.0341(19) 0.027(2) 0.058(3) -0.0218(19) -0.0119(18) 0.0035(15)
C12 0.0352(19) 0.031(2) 0.042(2) -0.0201(18) -0.0012(16) -0.0010(15)
C13 0.0325(19) 0.032(2) 0.047(2) -0.0190(18) -0.0089(17) -0.0024(15)
C14 0.038(2) 0.031(2) 0.040(2) -0.0183(18) -0.0007(16) -0.0066(16)
C15 0.093(4) 0.042(3) 0.053(3) -0.008(2) -0.033(3) -0.012(3)
C16 0.035(2) 0.047(3) 0.094(4) -0.033(3) -0.021(2) 0.0082(19)
C17 0.062(3) 0.051(3) 0.052(3) -0.027(2) 0.010(2) -0.010(2)
C18 0.052(3) 0.058(3) 0.065(3) -0.025(3) -0.027(2) -0.005(2)
C19 0.050(3) 0.058(3) 0.063(3) -0.028(3) 0.010(2) -0.022(2)
N11 0.0335(16) 0.0388(19) 0.0355(18) -0.0136(15) -0.0063(13) -0.0073(14)
N12 0.0363(17) 0.0319(17) 0.0358(18) -0.0126(14) -0.0069(13) -0.0049(13)
C21 0.0340(19) 0.031(2) 0.042(2) -0.0144(17) -0.0064(16) -0.0054(15)
C22 0.062(3) 0.074(3) 0.045(3) -0.021(2) 0.001(2) -0.043(3)
C23 0.048(2) 0.042(2) 0.036(2) -0.0080(19) -0.0046(18) -0.0106(19)
C24 0.079(4) 0.043(3) 0.053(3) -0.004(2) -0.008(3) -0.009(3)
C25 0.051(3) 0.067(3) 0.048(3) -0.017(3) 0.005(2) -0.019(2)
C26 0.047(2) 0.037(2) 0.035(2) -0.0116(18) -0.0102(17) -0.0079(18)
C27 0.059(3) 0.056(3) 0.056(3) -0.017(2) -0.026(2) -0.002(2)
C28 0.065(3) 0.053(3) 0.047(3) -0.026(2) -0.010(2) -0.002(2)
Ta2 0.02990(8) 0.02839(9) 0.04146(10) -0.01477(7) -0.00970(6) -0.00088(6)
Cl21 0.0584(7) 0.0627(8) 0.0761(8) -0.0400(7) -0.0352(6) 0.0065(6)
Cl22 0.0460(6) 0.0427(6) 0.0788(9) -0.0123(6) -0.0034(6) -0.0130(5)
C30 0.035(2) 0.032(2) 0.068(3) -0.024(2) -0.019(2) -0.0002(16)
C31 0.053(3) 0.037(2) 0.049(3) -0.026(2) -0.009(2) 0.0027(19)
C32 0.034(2) 0.034(2) 0.065(3) -0.023(2) -0.0042(19) -0.0006(16)
C33 0.035(2) 0.031(2) 0.064(3) -0.020(2) -0.0154(19) 0.0023(16)
C34 0.044(2) 0.026(2) 0.052(3) -0.0142(19) -0.0042(19) -0.0023(16)
C35 0.036(2) 0.055(3) 0.104(4) -0.038(3) -0.024(3) -0.002(2)
C36 0.099(5) 0.075(4) 0.059(3) -0.042(3) -0.022(3) 0.011(3)
C37 0.044(3) 0.065(4) 0.107(5) -0.044(4) 0.012(3) -0.001(2)
C38 0.060(3) 0.048(3) 0.099(4) -0.026(3) -0.042(3) 0.014(2)
C39 0.074(4) 0.045(3) 0.062(3) -0.009(3) 0.006(3) -0.011(3)
N21 0.0365(17) 0.0381(19) 0.0363(19) -0.0125(15) -0.0065(14) 0.0031(14)
N22 0.0384(17) 0.0364(19) 0.0382(19) -0.0142(15) -0.0132(14) 0.0047(14)
C41 0.0327(19) 0.036(2) 0.046(2) -0.0173(19) -0.0124(17) 0.0043(16)
C42 0.051(3) 0.055(3) 0.059(3) -0.018(3) -0.010(2) 0.022(2)
C43 0.048(2) 0.052(3) 0.035(2) -0.015(2) -0.0028(19) 0.000(2)
C44 0.044(3) 0.090(4) 0.053(3) -0.023(3) 0.001(2) -0.005(3)
C45 0.089(4) 0.078(4) 0.056(3) -0.038(3) -0.006(3) 0.004(3)
C46 0.048(2) 0.046(3) 0.042(2) -0.015(2) -0.014(2) 0.004(2)
C47 0.072(4) 0.074(4) 0.058(3) -0.020(3) -0.034(3) 0.000(3)
C48 0.072(3) 0.043(3) 0.048(3) -0.011(2) -0.015(2) 0.004(2)

loop_
_atom_type_symbol
_atom_type_description
_atom_type_scat_dispersion_real
_atom_type_scat_dispersion_imag
_atom_type_scat_source
C C 0.0033 0.0016 'International Tables Vol C Tables 4.2.6.8 and 6.1.1.4'
H H 0.0000 0.0000 'International Tables Vol C Tables 4.2.6.8 and 6.1.1.4'
N N 0.0061 0.0033 'International Tables Vol C Tables 4.2.6.8 and 6.1.1.4'
Cl Cl 0.1484 0.1585 'International Tables Vol C Tables 4.2.6.8 and 6.1.1.4'
Ta Ta -0.7052 6.5227 'International Tables Vol C Tables 4.2.6.8 and 6.1.1.4'

loop_
_geom_angle_atom_site_label_1
_geom_angle_atom_site_label_2
_geom_angle_atom_site_label_3
_geom_angle
N12 Ta1 N11 61.82(12)
N12 Ta1 C11 88.67(13)
N11 Ta1 C11 89.65(13)
N12 Ta1 C10 90.57(13)
N11 Ta1 C10 121.45(14)
C11 Ta1 C10 35.65(15)
N12 Ta1 C12 119.52(13)
N11 Ta1 C12 90.08(13)
C11 Ta1 C12 35.26(14)
C10 Ta1 C12 58.47(14)
N12 Ta1 Cl11 87.08(9)
N11 Ta1 Cl11 130.74(9)
C11 Ta1 Cl11 129.29(11)
C10 Ta1 Cl11 93.87(11)
C12 Ta1 Cl11 139.16(10)
N12 Ta1 Cl12 130.30(9)
N11 Ta1 Cl12 86.31(9)
C11 Ta1 Cl12 130.85(11)
C10 Ta1 Cl12 139.06(10)
C12 Ta1 Cl12 95.72(11)
Cl11 Ta1 Cl12 87.03(5)
N12 Ta1 C13 144.62(13)
N11 Ta1 C13 121.19(13)
C11 Ta1 C13 57.26(13)
C10 Ta1 C13 56.68(13)
C12 Ta1 C13 34.31(12)
Cl11 Ta1 C13 106.44(10)
Cl12 Ta1 C13 83.80(10)
N12 Ta1 C14 121.98(13)
N11 Ta1 C14 144.92(13)
C11 Ta1 C14 57.15(13)
C10 Ta1 C14 33.91(13)
C12 Ta1 C14 56.69(13)
Cl11 Ta1 C14 83.35(9)
Cl12 Ta1 C14 106.20(10)
C13 Ta1 C14 33.16(13)
C14 C10 C11 107.2(4)
C14 C10 C15 125.9(4)
C11 C10 C15 126.5(4)
C14 C10 Ta1 76.5(2)
C11 C10 Ta1 70.7(2)
C15 C10 Ta1 124.1(3)
C12 C11 C10 107.9(3)
C12 C11 C16 125.8(4)
C10 C11 C16 126.2(4)
C12 C11 Ta1 73.9(2)
C10 C11 Ta1 73.7(2)
C16 C11 Ta1 121.9(3)
C11 C12 C13 107.3(3)
C11 C12 C17 126.4(4)
C13 C12 C17 126.0(4)
C11 C12 Ta1 70.8(2)
C13 C12 Ta1 76.1(2)
C17 C12 Ta1 123.7(3)
C14 C13 C12 108.4(3)
C14 C13 C18 126.5(4)
C12 C13 C18 124.9(4)
C14 C13 Ta1 73.5(2)
C12 C13 Ta1 69.6(2)
C18 C13 Ta1 125.8(3)
C13 C14 C10 109.2(3)
C13 C14 C19 125.3(4)
C10 C14 C19 125.5(4)
C13 C14 Ta1 73.3(2)
C10 C14 Ta1 69.6(2)
C19 C14 Ta1 125.4(3)
C10 C15 H151 109.5
C10 C15 H152 109.5
H151 C15 H152 109.5
C10 C15 H153 109.5
H151 C15 H153 109.5
H152 C15 H153 109.5
C11 C16 H161 109.5
C11 C16 H162 109.5
H161 C16 H162 109.5
C11 C16 H163 109.5
H161 C16 H163 109.5
H162 C16 H163 109.5
C12 C17 H171 109.5
C12 C17 H172 109.5
H171 C17 H172 109.5
C12 C17 H173 109.5
H171 C17 H173 109.5
H172 C17 H173 109.5
C13 C18 H181 109.5
C13 C18 H182 109.5
H181 C18 H182 109.5
C13 C18 H183 109.5
H181 C18 H183 109.5
H182 C18 H183 109.5
C14 C19 H191 109.5
C14 C19 H192 109.5
H191 C19 H192 109.5
C14 C19 H193 109.5
H191 C19 H193 109.5
H192 C19 H193 109.5
C21 N11 C23 126.9(3)
C21 N11 Ta1 93.3(2)
C23 N11 Ta1 136.5(3)
C21 N12 C26 126.3(3)
C21 N12 Ta1 93.9(2)
C26 N12 Ta1 135.5(3)
N12 C21 N11 108.9(3)
N12 C21 C22 125.6(4)
N11 C21 C22 125.4(4)
C21 C22 H221 109.5
C21 C22 H222 109.5
H221 C22 H222 109.5
C21 C22 H223 109.5
H221 C22 H223 109.5
H222 C22 H223 109.5
N11 C23 C24 114.2(4)
N11 C23 C25 112.6(4)
C24 C23 C25 112.1(4)
N11 C23 H231 105.7
C24 C23 H231 105.7
C25 C23 H231 105.7
C23 C24 H241 109.5
C23 C24 H242 109.5
H241 C24 H242 109.5
C23 C24 H243 109.5
H241 C24 H243 109.5
H242 C24 H243 109.5
C23 C25 H251 109.5
C23 C25 H252 109.5
H251 C25 H252 109.5
C23 C25 H253 109.5
H251 C25 H253 109.5
H252 C25 H253 109.5
N12 C26 C27 113.0(4)
N12 C26 C28 113.0(3)
C27 C26 C28 112.4(4)
N12 C26 H261 105.9
C27 C26 H261 105.9
C28 C26 H261 105.9
C26 C27 H271 109.5
C26 C27 H272 109.5
H271 C27 H272 109.5
C26 C27 H273 109.5
H271 C27 H273 109.5
H272 C27 H273 109.5
C26 C28 H281 109.5
C26 C28 H282 109.5
H281 C28 H282 109.5
C26 C28 H283 109.5
H281 C28 H283 109.5
H282 C28 H283 109.5
N22 Ta2 N21 62.08(13)
N22 Ta2 C30 89.27(14)
N21 Ta2 C30 88.52(14)
N22 Ta2 C31 91.68(14)
N21 Ta2 C31 120.47(14)
C30 Ta2 C31 35.33(15)
N22 Ta2 C34 120.18(14)
N21 Ta2 C34 88.90(14)
C30 Ta2 C34 35.44(15)
C31 Ta2 C34 58.03(15)
N22 Ta2 Cl21 128.26(9)
N21 Ta2 Cl21 86.60(10)
C30 Ta2 Cl21 132.63(12)
C31 Ta2 Cl21 139.92(11)
C34 Ta2 Cl21 97.34(11)
N22 Ta2 Cl22 87.10(10)
N21 Ta2 Cl22 133.41(10)
C30 Ta2 Cl22 127.50(12)
C31 Ta2 Cl22 92.44(12)
C34 Ta2 Cl22 137.68(11)
Cl21 Ta2 Cl22 87.02(5)
N22 Ta2 C32 123.14(14)
N21 Ta2 C32 143.55(13)
C30 Ta2 C32 57.25(14)
C31 Ta2 C32 34.05(15)
C34 Ta2 C32 56.35(14)
Cl21 Ta2 C32 106.75(11)
Cl22 Ta2 C32 82.00(11)
N22 Ta2 C33 145.61(13)
N21 Ta2 C33 120.09(14)
C30 Ta2 C33 57.59(13)
C31 Ta2 C33 56.47(15)
C34 Ta2 C33 34.37(14)
Cl21 Ta2 C33 85.03(11)
Cl22 Ta2 C33 105.21(11)
C32 Ta2 C33 32.78(15)
C31 C30 C34 107.2(4)
C31 C30 C35 126.6(4)
C34 C30 C35 125.9(4)
C31 C30 Ta2 73.8(2)
C34 C30 Ta2 74.1(2)
C35 C30 Ta2 122.3(3)
C32 C31 C30 107.6(4)
C32 C31 C36 126.0(5)
C30 C31 C36 126.2(4)
C32 C31 Ta2 76.0(2)
C30 C31 Ta2 70.8(2)
C36 C31 Ta2 122.5(3)
C33 C32 C31 109.5(4)
C33 C32 C37 124.9(4)
C31 C32 C37 125.4(5)
C33 C32 Ta2 74.0(2)
C31 C32 Ta2 69.9(2)
C37 C32 Ta2 126.0(3)
C32 C33 C34 108.2(4)
C32 C33 C38 125.9(4)
C34 C33 C38 125.9(5)
C32 C33 Ta2 73.3(2)
C34 C33 Ta2 69.8(2)
C38 C33 Ta2 124.5(3)
C33 C34 C30 107.4(4)
C33 C34 C39 126.3(4)
C30 C34 C39 125.8(4)
C33 C34 Ta2 75.8(2)
C30 C34 Ta2 70.5(2)
C39 C34 Ta2 125.5(3)
C30 C35 H351 109.5
C30 C35 H352 109.5
H351 C35 H352 109.5
C30 C35 H353 109.5
H351 C35 H353 109.5
H352 C35 H353 109.5
C31 C36 H361 109.5
C31 C36 H362 109.5
H361 C36 H362 109.5
C31 C36 H363 109.5
H361 C36 H363 109.5
H362 C36 H363 109.5
C32 C37 H371 109.5
C32 C37 H372 109.5
H371 C37 H372 109.5
C32 C37 H373 109.5
H371 C37 H373 109.5
H372 C37 H373 109.5
C33 C38 H381 109.5
C33 C38 H382 109.5
H381 C38 H382 109.5
C33 C38 H383 109.5
H381 C38 H383 109.5
H382 C38 H383 109.5
C34 C39 H391 109.5
C34 C39 H392 109.5
H391 C39 H392 109.5
C34 C39 H393 109.5
H391 C39 H393 109.5
H392 C39 H393 109.5
C41 N21 C43 126.9(4)
C41 N21 Ta2 93.3(2)
C43 N21 Ta2 136.3(3)
C41 N22 C46 127.1(3)
C41 N22 Ta2 93.4(2)
C46 N22 Ta2 135.5(3)
N21 C41 N22 109.5(3)
N21 C41 C42 125.3(4)
N22 C41 C42 125.2(4)
C41 C42 H421 109.5
C41 C42 H422 109.5
H421 C42 H422 109.5
C41 C42 H423 109.5
H421 C42 H423 109.5
H422 C42 H423 109.5
N21 C43 C45 114.1(4)
N21 C43 C44 112.9(4)
C45 C43 C44 112.1(4)
N21 C43 H431 105.6
C45 C43 H431 105.6
C44 C43 H431 105.6
C43 C44 H441 109.5
C43 C44 H442 109.5
H441 C44 H442 109.5
C43 C44 H443 109.5
H441 C44 H443 109.5
H442 C44 H443 109.5
C43 C45 H451 109.5
C43 C45 H452 109.5
H451 C45 H452 109.5
C43 C45 H453 109.5
H451 C45 H453 109.5
H452 C45 H453 109.5
N22 C46 C48 114.2(4)
N22 C46 C47 112.8(4)
C48 C46 C47 112.1(4)
N22 C46 H461 105.6
C48 C46 H461 105.6
C47 C46 H461 105.6
C46 C47 H471 109.5
C46 C47 H472 109.5
H471 C47 H472 109.5
C46 C47 H473 109.5
H471 C47 H473 109.5
H472 C47 H473 109.5
C46 C48 H481 109.5
C46 C48 H482 109.5
H481 C48 H482 109.5
C46 C48 H483 109.5
H481 C48 H483 109.5
H482 C48 H483 109.5

loop_
_geom_bond_atom_site_label_1
_geom_bond_atom_site_label_2
_geom_bond_distance
Ta1 N12 2.123(3)
Ta1 N11 2.129(3)
Ta1 C11 2.331(4)
Ta1 C10 2.370(4)
Ta1 C12 2.372(4)
Ta1 Cl11 2.4046(11)
Ta1 Cl12 2.4140(11)
Ta1 C13 2.456(4)
Ta1 C14 2.458(4)
C10 C14 1.411(6)
C10 C11 1.439(6)
C10 C15 1.500(6)
C11 C12 1.425(6)
C11 C16 1.505(5)
C12 C13 1.426(5)
C12 C17 1.490(6)
C13 C14 1.402(6)
C13 C18 1.495(6)
C14 C19 1.513(6)
C15 H151 0.9700
C15 H152 0.9700
C15 H153 0.9700
C16 H161 0.9700
C16 H162 0.9700
C16 H163 0.9700
C17 H171 0.9700
C17 H172 0.9700
C17 H173 0.9700
C18 H181 0.9700
C18 H182 0.9700
C18 H183 0.9700
C19 H191 0.9700
C19 H192 0.9700
C19 H193 0.9700
N11 C21 1.347(5)
N11 C23 1.461(5)
N12 C21 1.337(5)
N12 C26 1.475(5)
C21 C22 1.502(5)
C22 H221 0.9700
C22 H222 0.9700
C22 H223 0.9700
C23 C24 1.518(6)
C23 C25 1.530(6)
C23 H231 0.9900
C24 H241 0.9700
C24 H242 0.9700
C24 H243 0.9700
C25 H251 0.9700
C25 H252 0.9700
C25 H253 0.9700
C26 C27 1.520(6)
C26 C28 1.526(6)
C26 H261 0.9900
C27 H271 0.9700
C27 H272 0.9700
C27 H273 0.9700
C28 H281 0.9700
C28 H282 0.9700
C28 H283 0.9700
Ta2 N22 2.116(3)
Ta2 N21 2.139(3)
Ta2 C30 2.326(4)
Ta2 C31 2.364(4)
Ta2 C34 2.373(4)
Ta2 Cl21 2.4059(11)
Ta2 Cl22 2.4098(11)
Ta2 C32 2.443(4)
Ta2 C33 2.451(4)
C30 C31 1.423(6)
C30 C34 1.431(6)
C30 C35 1.488(5)
C31 C32 1.410(6)
C31 C36 1.510(7)
C32 C33 1.381(6)
C32 C37 1.513(6)
C33 C34 1.428(6)
C33 C38 1.511(6)
C34 C39 1.488(6)
C35 H351 0.9700
C35 H352 0.9700
C35 H353 0.9700
C36 H361 0.9700
C36 H362 0.9700
C36 H363 0.9700
C37 H371 0.9700
C37 H372 0.9700
C37 H373 0.9700
C38 H381 0.9700
C38 H382 0.9700
C38 H383 0.9700
C39 H391 0.9700
C39 H392 0.9700
C39 H393 0.9700
N21 C41 1.329(5)
N21 C43 1.470(5)
N22 C41 1.358(5)
N22 C46 1.465(5)
C41 C42 1.505(6)
C42 H421 0.9700
C42 H422 0.9700
C42 H423 0.9700
C43 C45 1.510(7)
C43 C44 1.527(6)
C43 H431 0.9900
C44 H441 0.9700
C44 H442 0.9700
C44 H443 0.9700
C45 H451 0.9700
C45 H452 0.9700
C45 H453 0.9700
C46 C48 1.522(6)
C46 C47 1.531(6)
C46 H461 0.9900
C47 H471 0.9700
C47 H472 0.9700
C47 H473 0.9700
C48 H481 0.9700
C48 H482 0.9700
C48 H483 0.9700

loop_
_geom_torsion_atom_site_label_1
_geom_torsion_atom_site_label_2
_geom_torsion_atom_site_label_3
_geom_torsion_atom_site_label_4
_geom_torsion
N12 Ta1 C10 C14 -159.1(2)
N11 Ta1 C10 C14 144.1(2)
C11 Ta1 C10 C14 113.9(3)
C12 Ta1 C10 C14 76.0(2)
Cl11 Ta1 C10 C14 -72.0(2)
Cl12 Ta1 C10 C14 17.9(3)
C13 Ta1 C10 C14 35.1(2)
N12 Ta1 C10 C11 86.9(2)
N11 Ta1 C10 C11 30.1(3)
C12 Ta1 C10 C11 -38.0(2)
Cl11 Ta1 C10 C11 174.0(2)
Cl12 Ta1 C10 C11 -96.0(2)
C13 Ta1 C10 C11 -78.8(2)
C14 Ta1 C10 C11 -113.9(3)
N12 Ta1 C10 C15 -34.7(4)
N11 Ta1 C10 C15 -91.5(4)
C11 Ta1 C10 C15 -121.6(5)
C12 Ta1 C10 C15 -159.6(4)
Cl11 Ta1 C10 C15 52.4(4)
Cl12 Ta1 C10 C15 142.4(3)
C13 Ta1 C10 C15 159.6(5)
C14 Ta1 C10 C15 124.5(5)
C14 C10 C11 C12 -1.9(4)
C15 C10 C11 C12 -174.7(4)
Ta1 C10 C11 C12 66.6(3)
C14 C10 C11 C16 173.7(4)
C15 C10 C11 C16 0.8(7)
Ta1 C10 C11 C16 -117.9(4)
C14 C10 C11 Ta1 -68.4(3)
C15 C10 C11 Ta1 118.7(4)
N12 Ta1 C11 C12 152.4(2)
N11 Ta1 C11 C12 90.6(2)
C10 Ta1 C11 C12 -114.7(3)
Cl11 Ta1 C11 C12 -122.4(2)
Cl12 Ta1 C11 C12 5.8(3)
C13 Ta1 C11 C12 -37.7(2)
C14 Ta1 C11 C12 -77.3(2)
N12 Ta1 C11 C10 -92.8(2)
N11 Ta1 C11 C10 -154.7(2)
C12 Ta1 C11 C10 114.7(3)
Cl11 Ta1 C11 C10 -7.7(3)
Cl12 Ta1 C11 C10 120.5(2)
C13 Ta1 C11 C10 77.0(2)
C14 Ta1 C11 C10 37.4(2)
N12 Ta1 C11 C16 30.0(4)
N11 Ta1 C11 C16 -31.9(4)
C10 Ta1 C11 C16 122.8(5)
C12 Ta1 C11 C16 -122.5(5)
Cl11 Ta1 C11 C16 115.1(4)
Cl12 Ta1 C11 C16 -116.7(4)
C13 Ta1 C11 C16 -160.2(4)
C14 Ta1 C11 C16 160.2(4)
C10 C11 C12 C13 1.6(4)
C16 C11 C12 C13 -174.0(4)
Ta1 C11 C12 C13 67.9(3)
C10 C11 C12 C17 175.4(4)
C16 C11 C12 C17 -0.2(7)
Ta1 C11 C12 C17 -118.3(4)
C10 C11 C12 Ta1 -66.4(3)
C16 C11 C12 Ta1 118.1(4)
N12 Ta1 C12 C11 -32.1(3)
N11 Ta1 C12 C11 -89.3(2)
C10 Ta1 C12 C11 38.4(2)
Cl11 Ta1 C12 C11 92.3(2)
Cl12 Ta1 C12 C11 -175.6(2)
C13 Ta1 C12 C11 114.3(3)
C14 Ta1 C12 C11 78.8(2)
N12 Ta1 C12 C13 -146.4(2)
N11 Ta1 C12 C13 156.5(2)
C11 Ta1 C12 C13 -114.3(3)
C10 Ta1 C12 C13 -75.9(3)
Cl11 Ta1 C12 C13 -21.9(3)
Cl12 Ta1 C12 C13 70.2(2)
C14 Ta1 C12 C13 -35.5(2)
N12 Ta1 C12 C17 89.5(4)
N11 Ta1 C12 C17 32.3(4)
C11 Ta1 C12 C17 121.6(5)
C10 Ta1 C12 C17 160.0(4)
Cl11 Ta1 C12 C17 -146.1(3)
Cl12 Ta1 C12 C17 -54.0(4)
C13 Ta1 C12 C17 -124.2(5)
C14 Ta1 C12 C17 -159.7(4)
C11 C12 C13 C14 -0.7(4)
C17 C12 C13 C14 -174.5(4)
Ta1 C12 C13 C14 63.7(3)
C11 C12 C13 C18 175.5(4)
C17 C12 C13 C18 1.7(7)
Ta1 C12 C13 C18 -120.1(4)
C11 C12 C13 Ta1 -64.4(3)
C17 C12 C13 Ta1 121.8(4)
N12 Ta1 C13 C14 -61.1(3)
N11 Ta1 C13 C14 -145.3(2)
C11 Ta1 C13 C14 -78.8(3)
C10 Ta1 C13 C14 -35.9(2)
C12 Ta1 C13 C14 -117.5(3)
Cl11 Ta1 C13 C14 47.8(2)
Cl12 Ta1 C13 C14 132.8(2)
N12 Ta1 C13 C12 56.4(3)
N11 Ta1 C13 C12 -27.8(3)
C11 Ta1 C13 C12 38.7(2)
C10 Ta1 C13 C12 81.6(3)
Cl11 Ta1 C13 C12 165.3(2)
Cl12 Ta1 C13 C12 -109.7(2)
C14 Ta1 C13 C12 117.5(3)
N12 Ta1 C13 C18 175.4(3)
N11 Ta1 C13 C18 91.2(4)
C11 Ta1 C13 C18 157.8(4)
C10 Ta1 C13 C18 -159.4(4)
C12 Ta1 C13 C18 119.0(5)
Cl11 Ta1 C13 C18 -75.7(4)
Cl12 Ta1 C13 C18 9.3(4)
C14 Ta1 C13 C18 -123.5(5)
C12 C13 C14 C10 -0.5(4)
C18 C13 C14 C10 -176.6(4)
Ta1 C13 C14 C10 60.7(3)
C12 C13 C14 C19 176.8(4)
C18 C13 C14 C19 0.6(7)
Ta1 C13 C14 C19 -122.0(4)
C12 C13 C14 Ta1 -61.2(3)
C18 C13 C14 Ta1 122.6(4)
C11 C10 C14 C13 1.5(4)
C15 C10 C14 C13 174.4(4)
Ta1 C10 C14 C13 -63.1(3)
C11 C10 C14 C19 -175.8(4)
C15 C10 C14 C19 -2.9(7)
Ta1 C10 C14 C19 119.7(4)
C11 C10 C14 Ta1 64.5(3)
C15 C10 C14 Ta1 -122.6(4)
N12 Ta1 C14 C13 143.3(2)
N11 Ta1 C14 C13 57.9(3)
C11 Ta1 C14 C13 79.1(2)
C10 Ta1 C14 C13 118.5(3)
C12 Ta1 C14 C13 36.7(2)
Cl11 Ta1 C14 C13 -134.4(2)
Cl12 Ta1 C14 C13 -49.4(2)
N12 Ta1 C14 C10 24.8(3)
N11 Ta1 C14 C10 -60.6(3)
C11 Ta1 C14 C10 -39.3(2)
C12 Ta1 C14 C10 -81.7(3)
Cl11 Ta1 C14 C10 107.2(2)
Cl12 Ta1 C14 C10 -167.9(2)
C13 Ta1 C14 C10 -118.5(3)
N12 Ta1 C14 C19 -94.9(4)
N11 Ta1 C14 C19 179.7(3)
C11 Ta1 C14 C19 -159.0(4)
C10 Ta1 C14 C19 -119.7(5)
C12 Ta1 C14 C19 158.6(4)
Cl11 Ta1 C14 C19 -12.5(4)
Cl12 Ta1 C14 C19 72.4(4)
C13 Ta1 C14 C19 121.8(5)
N12 Ta1 N11 C21 8.9(2)
C11 Ta1 N11 C21 97.6(2)
C10 Ta1 N11 C21 80.6(3)
C12 Ta1 N11 C21 132.9(2)
Cl11 Ta1 N11 C21 -48.5(3)
Cl12 Ta1 N11 C21 -131.4(2)
C13 Ta1 N11 C21 148.1(2)
C14 Ta1 N11 C21 115.4(3)
N12 Ta1 N11 C23 167.9(4)
C11 Ta1 N11 C23 -103.4(4)
C10 Ta1 N11 C23 -120.4(4)
C12 Ta1 N11 C23 -68.1(4)
Cl11 Ta1 N11 C23 110.5(4)
Cl12 Ta1 N11 C23 27.6(4)
C13 Ta1 N11 C23 -52.9(4)
C14 Ta1 N11 C23 -85.7(5)
N11 Ta1 N12 C21 -9.0(2)
C11 Ta1 N12 C21 -99.3(2)
C10 Ta1 N12 C21 -134.9(2)
C12 Ta1 N12 C21 -81.5(3)
Cl11 Ta1 N12 C21 131.2(2)
Cl12 Ta1 N12 C21 47.6(3)
C13 Ta1 N12 C21 -114.1(3)
C14 Ta1 N12 C21 -148.5(2)
N11 Ta1 N12 C26 -165.2(4)
C11 Ta1 N12 C26 104.5(4)
C10 Ta1 N12 C26 68.9(4)
C12 Ta1 N12 C26 122.4(4)
Cl11 Ta1 N12 C26 -25.0(4)
Cl12 Ta1 N12 C26 -108.6(3)
C13 Ta1 N12 C26 89.7(4)
C14 Ta1 N12 C26 55.3(4)
C26 N12 C21 N11 172.8(4)
Ta1 N12 C21 N11 13.4(3)
C26 N12 C21 C22 -8.3(7)
Ta1 N12 C21 C22 -167.7(4)
C23 N11 C21 N12 -175.3(4)
Ta1 N11 C21 N12 -13.3(3)
C23 N11 C21 C22 5.7(7)
Ta1 N11 C21 C22 167.7(4)
C21 N11 C23 C24 58.8(6)
Ta1 N11 C23 C24 -94.6(5)
C21 N11 C23 C25 -70.6(5)
Ta1 N11 C23 C25 136.0(4)
C21 N12 C26 C27 72.0(5)
Ta1 N12 C26 C27 -137.9(3)
C21 N12 C26 C28 -57.1(5)
Ta1 N12 C26 C28 92.9(4)
N22 Ta2 C30 C31 93.9(3)
N21 Ta2 C30 C31 156.0(3)
C34 Ta2 C30 C31 -113.8(3)
Cl21 Ta2 C30 C31 -120.0(2)
Cl22 Ta2 C30 C31 8.2(3)
C32 Ta2 C30 C31 -37.2(3)
C33 Ta2 C30 C31 -76.4(3)
N22 Ta2 C30 C34 -152.3(3)
N21 Ta2 C30 C34 -90.2(2)
C31 Ta2 C30 C34 113.8(3)
Cl21 Ta2 C30 C34 -6.2(3)
Cl22 Ta2 C30 C34 122.0(2)
C32 Ta2 C30 C34 76.6(3)
C33 Ta2 C30 C34 37.4(2)
N22 Ta2 C30 C35 -29.5(4)
N21 Ta2 C30 C35 32.6(4)
C31 Ta2 C30 C35 -123.4(5)
C34 Ta2 C30 C35 122.8(5)
Cl21 Ta2 C30 C35 116.6(4)
Cl22 Ta2 C30 C35 -115.3(4)
C32 Ta2 C30 C35 -160.7(5)
C33 Ta2 C30 C35 160.2(5)
C34 C30 C31 C32 0.6(5)
C35 C30 C31 C32 -173.7(4)
Ta2 C30 C31 C32 67.7(3)
C34 C30 C31 C36 176.1(4)
C35 C30 C31 C36 1.7(7)
Ta2 C30 C31 C36 -116.8(5)
C34 C30 C31 Ta2 -67.1(3)
C35 C30 C31 Ta2 118.5(4)
N22 Ta2 C31 C32 159.0(3)
N21 Ta2 C31 C32 -142.8(2)
C30 Ta2 C31 C32 -114.6(4)
C34 Ta2 C31 C32 -75.9(3)
Cl21 Ta2 C31 C32 -16.4(4)
Cl22 Ta2 C31 C32 71.8(3)
C33 Ta2 C31 C32 -34.8(2)
N22 Ta2 C31 C30 -86.4(3)
N21 Ta2 C31 C30 -28.1(3)
C34 Ta2 C31 C30 38.7(2)
Cl21 Ta2 C31 C30 98.2(3)
Cl22 Ta2 C31 C30 -173.5(2)
C32 Ta2 C31 C30 114.6(4)
C33 Ta2 C31 C30 79.8(3)
N22 Ta2 C31 C36 35.0(4)
N21 Ta2 C31 C36 93.3(4)
C30 Ta2 C31 C36 121.4(5)
C34 Ta2 C31 C36 160.1(5)
Cl21 Ta2 C31 C36 -140.4(4)
Cl22 Ta2 C31 C36 -52.2(4)
C32 Ta2 C31 C36 -124.0(5)
C33 Ta2 C31 C36 -158.8(5)
C30 C31 C32 C33 -0.5(5)
C36 C31 C32 C33 -176.0(4)
Ta2 C31 C32 C33 63.8(3)
C30 C31 C32 C37 175.2(4)
C36 C31 C32 C37 -0.2(7)
Ta2 C31 C32 C37 -120.5(4)
C30 C31 C32 Ta2 -64.3(3)
C36 C31 C32 Ta2 120.3(5)
N22 Ta2 C32 C33 -143.8(2)
N21 Ta2 C32 C33 -57.0(4)
C30 Ta2 C32 C33 -79.7(3)
C31 Ta2 C32 C33 -118.4(4)
C34 Ta2 C32 C33 -37.1(2)
Cl21 Ta2 C32 C33 50.6(2)
Cl22 Ta2 C32 C33 135.0(2)
N22 Ta2 C32 C31 -25.3(3)
N21 Ta2 C32 C31 61.4(4)
C30 Ta2 C32 C31 38.7(3)
C34 Ta2 C32 C31 81.3(3)
Cl21 Ta2 C32 C31 169.0(2)
Cl22 Ta2 C32 C31 -106.5(3)
C33 Ta2 C32 C31 118.4(4)
N22 Ta2 C32 C37 94.4(5)
N21 Ta2 C32 C37 -178.9(4)
C30 Ta2 C32 C37 158.4(5)
C31 Ta2 C32 C37 119.8(6)
C34 Ta2 C32 C37 -158.9(5)
Cl21 Ta2 C32 C37 -71.2(5)
Cl22 Ta2 C32 C37 13.2(4)
C33 Ta2 C32 C37 -121.8(6)
C31 C32 C33 C34 0.2(5)
C37 C32 C33 C34 -175.6(4)
Ta2 C32 C33 C34 61.5(3)
C31 C32 C33 C38 178.0(4)
C37 C32 C33 C38 2.2(7)
Ta2 C32 C33 C38 -120.8(4)
C31 C32 C33 Ta2 -61.2(3)
C37 C32 C33 Ta2 123.0(4)
N22 Ta2 C33 C32 61.2(3)
N21 Ta2 C33 C32 144.8(2)
C30 Ta2 C33 C32 78.6(3)
C31 Ta2 C33 C32 36.2(2)
C34 Ta2 C33 C32 117.2(4)
Cl21 Ta2 C33 C32 -132.0(2)
Cl22 Ta2 C33 C32 -46.5(2)
N22 Ta2 C33 C34 -56.0(4)
N21 Ta2 C33 C34 27.6(3)
C30 Ta2 C33 C34 -38.6(3)
C31 Ta2 C33 C34 -81.0(3)
Cl21 Ta2 C33 C34 110.8(3)
Cl22 Ta2 C33 C34 -163.7(2)
C32 Ta2 C33 C34 -117.2(4)
N22 Ta2 C33 C38 -176.4(4)
N21 Ta2 C33 C38 -92.8(4)
C30 Ta2 C33 C38 -159.0(5)
C31 Ta2 C33 C38 158.6(5)
C34 Ta2 C33 C38 -120.4(5)
Cl21 Ta2 C33 C38 -9.6(4)
Cl22 Ta2 C33 C38 75.9(4)
C32 Ta2 C33 C38 122.4(5)
C32 C33 C34 C30 0.2(5)
C38 C33 C34 C30 -177.6(4)
Ta2 C33 C34 C30 63.8(3)
C32 C33 C34 C39 172.4(4)
C38 C33 C34 C39 -5.3(7)
Ta2 C33 C34 C39 -123.9(5)
C32 C33 C34 Ta2 -63.7(3)
C38 C33 C34 Ta2 118.6(4)
C31 C30 C34 C33 -0.5(4)
C35 C30 C34 C33 173.9(4)
Ta2 C30 C34 C33 -67.4(3)
C31 C30 C34 C39 -172.8(4)
C35 C30 C34 C39 1.6(7)
Ta2 C30 C34 C39 120.3(4)
C31 C30 C34 Ta2 66.9(3)
C35 C30 C34 Ta2 -118.7(4)
N22 Ta2 C34 C33 147.2(2)
N21 Ta2 C34 C33 -156.4(3)
C30 Ta2 C34 C33 114.6(4)
C31 Ta2 C34 C33 76.1(3)
Cl21 Ta2 C34 C33 -69.9(3)
Cl22 Ta2 C34 C33 23.7(3)
C32 Ta2 C34 C33 35.3(3)
N22 Ta2 C34 C30 32.6(3)
N21 Ta2 C34 C30 89.0(3)
C31 Ta2 C34 C30 -38.6(2)
Cl21 Ta2 C34 C30 175.4(2)
Cl22 Ta2 C34 C30 -90.9(3)
C32 Ta2 C34 C30 -79.3(3)
C33 Ta2 C34 C30 -114.6(4)
N22 Ta2 C34 C39 -88.0(4)
N21 Ta2 C34 C39 -31.6(4)
C30 Ta2 C34 C39 -120.6(5)
C31 Ta2 C34 C39 -159.2(5)
Cl21 Ta2 C34 C39 54.8(4)
Cl22 Ta2 C34 C39 148.5(4)
C32 Ta2 C34 C39 160.1(5)
C33 Ta2 C34 C39 124.8(5)
N22 Ta2 N21 C41 -8.3(2)
C30 Ta2 N21 C41 -98.3(3)
C31 Ta2 N21 C41 -82.4(3)
C34 Ta2 N21 C41 -133.7(3)
Cl21 Ta2 N21 C41 128.9(2)
Cl22 Ta2 N21 C41 46.2(3)
C32 Ta2 N21 C41 -117.2(3)
C33 Ta2 N21 C41 -148.9(2)
N22 Ta2 N21 C43 -166.7(4)
C30 Ta2 N21 C43 103.4(4)
C31 Ta2 N21 C43 119.2(4)
C34 Ta2 N21 C43 67.9(4)
Cl21 Ta2 N21 C43 -29.5(4)
Cl22 Ta2 N21 C43 -112.2(4)
C32 Ta2 N21 C43 84.4(5)
C33 Ta2 N21 C43 52.8(4)
N21 Ta2 N22 C41 8.1(2)
C30 Ta2 N22 C41 96.8(3)
C31 Ta2 N22 C41 132.1(3)
C34 Ta2 N22 C41 78.7(3)
Cl21 Ta2 N22 C41 -51.7(3)
Cl22 Ta2 N22 C41 -135.6(2)
C32 Ta2 N22 C41 146.0(2)
C33 Ta2 N22 C41 111.4(3)
N21 Ta2 N22 C46 165.4(4)
C30 Ta2 N22 C46 -105.9(4)
C31 Ta2 N22 C46 -70.7(4)
C34 Ta2 N22 C46 -124.1(4)
Cl21 Ta2 N22 C46 105.6(4)
Cl22 Ta2 N22 C46 21.7(4)
C32 Ta2 N22 C46 -56.8(4)
C33 Ta2 N22 C46 -91.3(4)
C43 N21 C41 N22 173.6(4)
Ta2 N21 C41 N22 12.2(3)
C43 N21 C41 C42 -4.6(7)
Ta2 N21 C41 C42 -166.0(4)
C46 N22 C41 N21 -172.4(4)
Ta2 N22 C41 N21 -12.3(3)
C46 N22 C41 C42 5.8(7)
Ta2 N22 C41 C42 165.9(4)
C41 N21 C43 C45 -58.3(6)
Ta2 N21 C43 C45 94.3(5)
C41 N21 C43 C44 71.1(6)
Ta2 N21 C43 C44 -136.3(4)
C41 N22 C46 C48 59.2(6)
Ta2 N22 C46 C48 -91.8(5)
C41 N22 C46 C47 -70.3(6)
Ta2 N22 C46 C47 138.7(4)
